data_4503623
loop_
_publ_author_name
'Takata, Noriyuki'
'Shiraki, Koji'
'Takano, Ryusuke'
'Hayashi, Yoshiki'
'Terada, Katsuhide'

_publ_section_title
;
 Cocrystal Screening of Stanolone and Mestanolone Using Slurry
 Crystallization
;
_journal_issue 8
_journal_name_full 'Crystal Growth &amp; Design'
_journal_page_first 3032
_journal_paper_doi 10.1021/cg800156k
_journal_volume 8
_journal_year 2008
_chemical_formula_moiety 'C19 H30 O2, C4 H6 O6'
_chemical_formula_sum 'C23 H36 O8'
_chemical_formula_weight 440.53
_chemical_name_common 'stanolone L-tartaric acid 1:1 cocrystal'
_chemical_name_systematic
;
17B-hydroxy-5A-androstan-3-one L-tartaric acid
;
_space_group_IT_number 4
_symmetry_cell_setting monoclinic
_symmetry_Int_Tables_number 4
_symmetry_space_group_name_Hall 'P 2yb'
_symmetry_space_group_name_H-M 'P 1 21 1'
_audit_creation_method 'by CrystalStructure 3.7.0'
_cell_angle_alpha 90.0000
_cell_angle_beta 94.127(9)
_cell_angle_gamma 90.0000
_cell_formula_units_Z 4
_cell_length_a 29.956(3)
_cell_length_b 12.2104(14)
_cell_length_c 6.1754(6)
_cell_measurement_reflns_used 25
_cell_measurement_temperature 298.1
_cell_measurement_theta_max 29.1
_cell_measurement_theta_min 25.0
_cell_volume 2252.9(4)
_computing_cell_refinement WinAFC
_computing_data_collection WinAFC
_computing_data_reduction CrystalStructure
_computing_publication_material 'CrystalStructure 3.7.0'
_computing_structure_refinement CRYSTALS
_computing_structure_solution SIR92
_diffrn_measured_fraction_theta_full 0.971
_diffrn_measured_fraction_theta_max 0.971
_diffrn_measurement_device_type 'Rigaku AFC7R'
_diffrn_measurement_method \w-2\q
_diffrn_radiation_type 'Cu K\a'
_diffrn_radiation_wavelength 1.54178
_diffrn_reflns_av_R_equivalents 0.023
_diffrn_reflns_limit_h_max 37
_diffrn_reflns_limit_h_min -24
_diffrn_reflns_limit_k_max 10
_diffrn_reflns_limit_k_min -14
_diffrn_reflns_limit_l_max 7
_diffrn_reflns_limit_l_min -7
_diffrn_reflns_number 7745
_diffrn_reflns_theta_full 75.92
_diffrn_reflns_theta_max 75.92
_diffrn_standards_decay_% -5.98
_diffrn_standards_interval_count 0
_diffrn_standards_number 3
_exptl_absorpt_coefficient_mu 0.805
_exptl_absorpt_correction_T_max 0.923
_exptl_absorpt_correction_T_min 0.903
_exptl_absorpt_correction_type psi-scans
_exptl_absorpt_process_details '(North, Phillips & Mathews, 1968)'
_exptl_crystal_colour colorless
_exptl_crystal_density_diffrn 1.299
_exptl_crystal_density_method 'not measured'
_exptl_crystal_description prismatic
_exptl_crystal_F_000 952.00
_exptl_crystal_size_max 0.30
_exptl_crystal_size_mid 0.10
_exptl_crystal_size_min 0.10
_refine_diff_density_max 0.45
_refine_diff_density_min -0.58
_refine_ls_extinction_coef 23(2)
_refine_ls_extinction_method 'Larson (1970) Crystallographic Computing eq. 22'
_refine_ls_goodness_of_fit_ref 0.999
_refine_ls_hydrogen_treatment refall
_refine_ls_number_parameters 632
_refine_ls_number_reflns 6043
_refine_ls_R_factor_gt 0.0407
_refine_ls_shift/su_max 0.0000
_refine_ls_structure_factor_coef Fsqd
_refine_ls_weighting_details 'w = 1/[0.0002Fo^2^ + 1.0000\s(Fo^2^) + 0.3000]/(4Fo^2^)'
_refine_ls_weighting_scheme calc
_refine_ls_wR_factor_ref 0.1020
_reflns_number_gt 4584
_reflns_number_total 6043
_reflns_threshold_expression F^2^>2.0\s(F^2^)
_cod_data_source_file cg800156k-file002.cif
_cod_data_source_block 1
_cod_database_code 4503623

loop_
_symmetry_equiv_pos_site_id
_symmetry_equiv_pos_as_xyz
1 +X,+Y,+Z
2 -X,1/2+Y,-Z

loop_
_atom_site_label
_atom_site_type_symbol
_atom_site_fract_x
_atom_site_fract_y
_atom_site_fract_z
_atom_site_U_iso_or_equiv
_atom_site_adp_type
_atom_site_occupancy
_atom_site_symmetry_multiplicity
_atom_site_calc_flag
_atom_site_refinement_flags
O(1) O 0.42681(9) 0.3630(2) 0.8455(4) 0.0520(8) Uani 1.00 1 d .
O(2) O 0.08872(8) 0.1960(2) 0.2942(4) 0.0602(9) Uani 1.00 1 d .
O(3) O -0.05189(8) 0.0837(2) -0.3450(4) 0.0455(7) Uani 1.00 1 d .
O(4) O 0.05640(8) 0.0915(2) -0.0581(4) 0.0474(7) Uani 1.00 1 d .
O(5) O -0.00573(8) 0.1841(2) -0.0059(4) 0.0509(8) Uani 1.00 1 d .
O(6) O -0.01365(9) -0.1081(2) -0.1478(3) 0.0417(7) Uani 1.00 1 d .
O(7) O 0.00401(10) -0.0527(2) -0.7057(4) 0.0573(9) Uani 1.00 1 d .
O(8) O -0.03932(10) -0.1775(2) -0.5633(4) 0.0561(8) Uani 1.00 1 d .
O(9) O 0.06761(9) 0.7375(2) -0.3386(4) 0.0550(8) Uani 1.00 1 d .
O(10) O 0.40463(8) 0.8293(2) 0.2385(4) 0.0514(8) Uani 1.00 1 d .
O(11) O 0.55311(6) 0.7069(2) 0.8393(3) 0.0426(7) Uani 1.00 1 d .
O(12) O 0.44496(8) 0.7162(2) 0.5568(4) 0.0495(7) Uani 1.00 1 d .
O(13) O 0.50667(8) 0.8098(2) 0.5044(4) 0.0506(8) Uani 1.00 1 d .
O(14) O 0.51857(8) 0.5152(2) 0.6319(3) 0.0421(7) Uani 1.00 1 d .
O(15) O 0.49864(9) 0.5664(2) 1.1884(4) 0.0503(8) Uani 1.00 1 d .
O(16) O 0.54207(10) 0.4414(2) 1.0449(4) 0.0567(8) Uani 1.00 1 d .
C(1) C 0.33187(12) 0.3847(3) 0.5027(7) 0.0468(11) Uani 1.00 1 d .
C(2) C 0.38291(12) 0.4027(3) 0.5166(6) 0.0464(11) Uani 1.00 1 d .
C(3) C 0.40447(11) 0.3277(3) 0.6876(5) 0.0389(10) Uani 1.00 1 d .
C(4) C 0.39373(11) 0.2089(3) 0.6545(5) 0.0388(9) Uani 1.00 1 d .
C(5) C 0.34219(11) 0.1953(2) 0.6452(5) 0.0335(9) Uani 1.00 1 d .
C(6) C 0.32868(12) 0.0757(3) 0.6368(7) 0.0473(11) Uani 1.00 1 d .
C(7) C 0.27834(12) 0.0630(3) 0.6555(6) 0.0478(11) Uani 1.00 1 d .
C(8) C 0.25080(11) 0.1323(2) 0.4870(5) 0.0332(9) Uani 1.00 1 d .
C(9) C 0.26642(11) 0.2532(2) 0.4953(5) 0.0348(9) Uani 1.00 1 d .
C(10) C 0.31732(11) 0.2645(2) 0.4665(5) 0.0349(9) Uani 1.00 1 d .
C(11) C 0.23619(12) 0.3262(3) 0.3404(7) 0.0522(12) Uani 1.00 1 d .
C(12) C 0.18584(12) 0.3139(3) 0.3742(7) 0.0555(12) Uani 1.00 1 d .
C(13) C 0.17135(11) 0.1943(3) 0.3612(5) 0.0364(9) Uani 1.00 1 d .
C(14) C 0.20145(11) 0.1298(3) 0.5283(5) 0.0359(9) Uani 1.00 1 d .
C(15) C 0.17769(13) 0.0189(3) 0.5448(7) 0.0563(13) Uani 1.00 1 d .
C(16) C 0.12703(12) 0.0480(4) 0.5037(7) 0.0591(14) Uani 1.00 1 d .
C(17) C 0.12558(12) 0.1699(3) 0.4447(6) 0.0483(11) Uani 1.00 1 d .
C(18) C 0.17211(12) 0.1502(3) 0.1289(5) 0.0484(11) Uani 1.00 1 d .
C(19) C 0.32842(12) 0.2304(3) 0.2378(5) 0.0509(11) Uani 1.00 1 d .
C(20) C -0.00509(11) 0.0670(2) -0.3180(5) 0.0322(8) Uani 1.00 1 d .
C(21) C 0.01445(11) 0.1202(2) -0.1089(5) 0.0335(9) Uani 1.00 1 d .
C(22) C 0.00506(11) -0.0553(2) -0.3246(5) 0.0325(9) Uani 1.00 1 d .
C(23) C -0.01349(12) -0.1030(3) -0.5424(5) 0.0390(10) Uani 1.00 1 d .
C(24) C 0.15128(11) 0.8190(3) 0.0216(6) 0.0454(11) Uani 1.00 1 d .
C(25) C 0.10031(11) 0.7965(3) 0.0027(6) 0.0448(11) Uani 1.00 1 d .
C(26) C 0.09045(11) 0.7146(3) -0.1737(5) 0.0403(10) Uani 1.00 1 d .
C(27) C 0.11451(11) 0.6081(3) -0.1395(6) 0.0426(10) Uani 1.00 1 d .
C(28) C 0.16566(11) 0.6336(2) -0.1254(5) 0.0353(9) Uani 1.00 1 d .
C(29) C 0.19382(12) 0.5293(3) -0.1137(7) 0.0530(12) Uani 1.00 1 d .
C(30) C 0.24282(12) 0.5556(3) -0.1296(7) 0.0527(12) Uani 1.00 1 d .
C(31) C 0.26026(11) 0.6417(2) 0.0373(5) 0.0344(9) Uani 1.00 1 d .
C(32) C 0.22982(10) 0.7443(2) 0.0256(5) 0.0326(8) Uani 1.00 1 d .
C(33) C 0.17991(10) 0.7152(2) 0.0560(5) 0.0320(8) Uani 1.00 1 d .
C(34) C 0.24871(12) 0.8361(3) 0.1746(7) 0.0516(12) Uani 1.00 1 d .
C(35) C 0.29717(12) 0.8642(3) 0.1402(7) 0.0545(12) Uani 1.00 1 d .
C(36) C 0.32710(10) 0.7620(2) 0.1622(5) 0.0340(9) Uani 1.00 1 d .
C(37) C 0.30779(11) 0.6772(3) 0.0012(5) 0.0368(9) Uani 1.00 1 d .
C(38) C 0.34511(12) 0.5918(3) -0.0066(7) 0.0607(14) Uani 1.00 1 d .
C(39) C 0.38827(12) 0.6588(4) 0.0284(7) 0.0617(14) Uani 1.00 1 d .
C(40) C 0.37394(11) 0.7758(3) 0.0829(6) 0.0451(11) Uani 1.00 1 d .
C(41) C 0.33106(12) 0.7214(3) 0.3968(5) 0.0493(11) Uani 1.00 1 d .
C(42) C 0.17384(12) 0.6690(3) 0.2826(5) 0.0497(11) Uani 1.00 1 d .
C(43) C 0.50699(10) 0.6880(2) 0.8094(4) 0.0287(8) Uani 1.00 1 d .
C(44) C 0.48701(11) 0.7440(2) 0.6053(5) 0.0343(9) Uani 1.00 1 d .
C(45) C 0.49807(11) 0.5640(2) 0.8082(5) 0.0318(8) Uani 1.00 1 d .
C(46) C 0.51633(12) 0.5160(3) 1.0249(5) 0.0370(9) Uani 1.00 1 d .
H(1) H 0.3115 0.4275 0.3779 0.056 Uiso 1.00 1 c R
H(2) H 0.3206 0.4024 0.6587 0.056 Uiso 1.00 1 c R
H(3) H 0.3945 0.3745 0.3637 0.055 Uiso 1.00 1 c R
H(4) H 0.3905 0.4837 0.5373 0.055 Uiso 1.00 1 c R
H(5) H 0.4038 0.1833 0.4847 0.046 Uiso 1.00 1 c R
H(6) H 0.4080 0.1525 0.7751 0.046 Uiso 1.00 1 c R
H(7) H 0.3303 0.2251 0.7983 0.040 Uiso 1.00 1 c R
H(8) H 0.3396 0.0450 0.4933 0.056 Uiso 1.00 1 c R
H(9) H 0.3446 0.0430 0.7673 0.056 Uiso 1.00 1 c R
H(10) H 0.2649 -0.0179 0.6113 0.057 Uiso 1.00 1 c R
H(11) H 0.2701 0.0919 0.8264 0.057 Uiso 1.00 1 c R
H(12) H 0.2578 0.0987 0.3342 0.040 Uiso 1.00 1 c R
H(13) H 0.2637 0.2913 0.6539 0.041 Uiso 1.00 1 c R
H(14) H 0.2381 0.2831 0.1807 0.062 Uiso 1.00 1 c R
H(15) H 0.2452 0.4109 0.3607 0.062 Uiso 1.00 1 c R
H(16) H 0.1647 0.3624 0.2778 0.066 Uiso 1.00 1 c R
H(17) H 0.1792 0.3462 0.5436 0.066 Uiso 1.00 1 c R
H(18) H 0.1946 0.1713 0.6857 0.043 Uiso 1.00 1 c R
H(19) H 0.1899 -0.0300 0.4090 0.067 Uiso 1.00 1 c R
H(20) H 0.1821 -0.0228 0.6994 0.068 Uiso 1.00 1 c R
H(21) H 0.1082 -0.0031 0.3823 0.071 Uiso 1.00 1 c R
H(22) H 0.1103 0.0134 0.6505 0.071 Uiso 1.00 1 c R
H(23) H 0.1221 0.2035 0.5970 0.058 Uiso 1.00 1 c R
H(24) H 0.1520 0.1995 0.0198 0.058 Uiso 1.00 1 c R
H(25) H 0.2023 0.1659 0.0925 0.058 Uiso 1.00 1 c R
H(26) H 0.1534 0.0664 0.1049 0.058 Uiso 1.00 1 c R
H(27) H 0.3115 0.2784 0.1068 0.061 Uiso 1.00 1 c R
H(28) H 0.3610 0.2219 0.2214 0.061 Uiso 1.00 1 c R
H(29) H 0.3127 0.1528 0.1700 0.061 Uiso 1.00 1 c R
H(30) H 0.0717 0.2517 0.3397 0.072 Uiso 1.00 1 c R
H(31) H 0.0124 0.1008 -0.4466 0.039 Uiso 1.00 1 c R
H(32) H 0.0416 -0.0606 -0.3311 0.039 Uiso 1.00 1 c R
H(33) H -0.0560 0.1485 -0.4653 0.054 Uiso 1.00 1 c R
H(34) H 0.0669 0.1246 0.0928 0.056 Uiso 1.00 1 c R
H(35) H -0.0103 -0.1802 -0.1697 0.050 Uiso 1.00 1 c R
H(36) H -0.0080 -0.1020 -0.8413 0.069 Uiso 1.00 1 c R
H(37) H 0.1581 0.8688 0.1578 0.054 Uiso 1.00 1 c R
H(38) H 0.1592 0.8551 -0.1441 0.054 Uiso 1.00 1 c R
H(39) H 0.0937 0.7638 0.1417 0.053 Uiso 1.00 1 c R
H(40) H 0.0856 0.8713 -0.0305 0.053 Uiso 1.00 1 c R
H(41) H 0.1043 0.5878 0.0289 0.050 Uiso 1.00 1 c R
H(42) H 0.1111 0.5625 -0.2783 0.050 Uiso 1.00 1 c R
H(43) H 0.1690 0.6697 -0.2792 0.042 Uiso 1.00 1 c R
H(44) H 0.1875 0.4862 0.0427 0.063 Uiso 1.00 1 c R
H(45) H 0.1802 0.4878 -0.2813 0.063 Uiso 1.00 1 c R
H(46) H 0.2672 0.4888 -0.1071 0.063 Uiso 1.00 1 c R
H(47) H 0.2478 0.5782 -0.2977 0.063 Uiso 1.00 1 c R
H(48) H 0.2610 0.6107 0.2077 0.041 Uiso 1.00 1 c R
H(49) H 0.2299 0.7854 -0.1402 0.039 Uiso 1.00 1 c R
H(50) H 0.2443 0.8053 0.3378 0.061 Uiso 1.00 1 c R
H(51) H 0.2287 0.8952 0.1444 0.062 Uiso 1.00 1 c R
H(52) H 0.3121 0.9249 0.2664 0.064 Uiso 1.00 1 c R
H(53) H 0.3064 0.9074 -0.0230 0.065 Uiso 1.00 1 c R
H(54) H 0.3050 0.7049 -0.1634 0.044 Uiso 1.00 1 c R
H(55) H 0.3421 0.5317 0.1351 0.073 Uiso 1.00 1 c R
H(56) H 0.3432 0.5221 -0.1153 0.073 Uiso 1.00 1 c R
H(57) H 0.4125 0.6222 0.1511 0.074 Uiso 1.00 1 c R
H(58) H 0.4015 0.6604 -0.1284 0.074 Uiso 1.00 1 c R
H(59) H 0.3756 0.8233 -0.0589 0.054 Uiso 1.00 1 c R
H(60) H 0.3410 0.7891 0.4969 0.059 Uiso 1.00 1 c R
H(61) H 0.3052 0.7003 0.4548 0.059 Uiso 1.00 1 c R
H(62) H 0.3573 0.6600 0.4453 0.059 Uiso 1.00 1 c R
H(63) H 0.1870 0.7227 0.4132 0.060 Uiso 1.00 1 c R
H(64) H 0.1439 0.6615 0.3084 0.060 Uiso 1.00 1 c R
H(65) H 0.1979 0.6116 0.3174 0.060 Uiso 1.00 1 c R
H(66) H 0.4218 0.8789 0.1589 0.061 Uiso 1.00 1 c R
H(67) H 0.4905 0.7234 0.9336 0.034 Uiso 1.00 1 c R
H(68) H 0.4616 0.5631 0.7955 0.038 Uiso 1.00 1 c R
H(69) H 0.5569 0.7781 0.9223 0.051 Uiso 1.00 1 c R
H(70) H 0.4272 0.7615 0.4518 0.059 Uiso 1.00 1 c R
H(71) H 0.5071 0.4440 0.6409 0.051 Uiso 1.00 1 c R
H(72) H 0.5119 0.5424 1.3281 0.061 Uiso 1.00 1 c R

loop_
_atom_site_aniso_label
_atom_site_aniso_U_11
_atom_site_aniso_U_22
_atom_site_aniso_U_33
_atom_site_aniso_U_12
_atom_site_aniso_U_13
_atom_site_aniso_U_23
O(1) 0.0507(16) 0.0490(17) 0.0533(16) -0.0097(13) -0.0188(13) -0.0009(13)
O(2) 0.0321(13) 0.077(2) 0.0701(18) 0.0108(14) -0.0093(12) -0.0389(17)
O(3) 0.0354(13) 0.0489(16) 0.0505(15) 0.0056(12) -0.0089(11) 0.0060(13)
O(4) 0.0334(13) 0.0585(18) 0.0488(15) 0.0076(12) -0.0078(11) -0.0180(13)
O(5) 0.0441(15) 0.0461(16) 0.0623(16) 0.0075(12) 0.0014(12) -0.0248(14)
O(6) 0.0600(16) 0.0303(14) 0.0347(13) -0.0040(11) 0.0019(11) 0.0025(10)
O(7) 0.083(2) 0.0578(18) 0.0326(14) -0.0302(16) 0.0112(13) -0.0053(13)
O(8) 0.0722(19) 0.0520(17) 0.0443(15) -0.0288(16) 0.0042(13) -0.0086(13)
O(9) 0.0499(15) 0.0542(18) 0.0574(17) 0.0064(13) -0.0204(13) -0.0042(14)
O(10) 0.0313(12) 0.0642(19) 0.0568(16) -0.0152(13) -0.0113(11) 0.0275(14)
O(11) 0.0330(12) 0.0445(15) 0.0492(15) -0.0056(11) -0.0042(10) 0.0008(12)
O(12) 0.0338(13) 0.0584(18) 0.0540(15) -0.0049(12) -0.0123(11) 0.0200(14)
O(13) 0.0440(15) 0.0455(16) 0.0620(17) -0.0040(13) 0.0021(12) 0.0261(14)
O(14) 0.0610(17) 0.0315(14) 0.0343(13) 0.0059(12) 0.0059(11) -0.0052(11)
O(15) 0.0646(17) 0.0549(17) 0.0318(13) 0.0214(14) 0.0074(12) 0.0071(12)
O(16) 0.0700(19) 0.0529(17) 0.0474(16) 0.0307(16) 0.0061(13) 0.0057(14)
C(1) 0.036(2) 0.041(2) 0.062(2) -0.0060(17) -0.0075(17) 0.0027(19)
C(2) 0.041(2) 0.039(2) 0.057(2) -0.0104(17) -0.0080(17) 0.0068(18)
C(3) 0.0279(17) 0.042(2) 0.047(2) -0.0051(16) 0.0004(15) 0.0017(17)
C(4) 0.0283(17) 0.041(2) 0.045(2) -0.0016(16) -0.0077(14) 0.0004(17)
C(5) 0.0328(17) 0.037(2) 0.0301(17) 0.0001(15) -0.0021(13) -0.0014(15)
C(6) 0.038(2) 0.037(2) 0.065(2) -0.0018(17) -0.0094(18) 0.010(2)
C(7) 0.038(2) 0.045(2) 0.058(2) -0.0094(18) -0.0117(17) 0.016(2)
C(8) 0.0304(17) 0.038(2) 0.0311(17) -0.0017(15) -0.0012(13) 0.0021(15)
C(9) 0.0309(17) 0.0346(19) 0.0378(18) -0.0001(15) -0.0038(13) -0.0008(15)
C(10) 0.0328(17) 0.041(2) 0.0303(17) -0.0022(15) -0.0044(13) 0.0022(15)
C(11) 0.034(2) 0.043(2) 0.077(2) -0.0076(18) -0.0141(19) 0.012(2)
C(12) 0.036(2) 0.043(2) 0.085(3) 0.0061(18) -0.0120(19) -0.005(2)
C(13) 0.0293(17) 0.043(2) 0.0371(18) -0.0016(16) 0.0004(13) -0.0073(17)
C(14) 0.0352(18) 0.044(2) 0.0292(17) -0.0035(16) 0.0037(13) -0.0021(16)
C(15) 0.047(2) 0.059(2) 0.063(2) -0.016(2) 0.0018(19) 0.012(2)
C(16) 0.036(2) 0.076(3) 0.065(2) -0.016(2) 0.0067(19) -0.004(2)
C(17) 0.0323(19) 0.069(2) 0.044(2) -0.0001(19) 0.0038(15) -0.023(2)
C(18) 0.0357(19) 0.073(3) 0.0365(19) -0.0027(19) 0.0013(15) -0.0034(19)
C(19) 0.039(2) 0.081(3) 0.0320(19) -0.010(2) 0.0002(15) -0.003(2)
C(20) 0.0327(17) 0.0305(18) 0.0332(18) 0.0010(15) 0.0001(13) 0.0012(15)
C(21) 0.0328(17) 0.0278(18) 0.0401(19) -0.0030(15) 0.0040(14) -0.0028(15)
C(22) 0.0347(18) 0.0312(18) 0.0314(17) -0.0002(15) 0.0016(13) -0.0035(14)
C(23) 0.045(2) 0.036(2) 0.036(2) -0.0010(17) 0.0022(15) -0.0032(16)
C(24) 0.0319(18) 0.043(2) 0.060(2) 0.0006(17) -0.0056(16) -0.0089(19)
C(25) 0.0345(19) 0.046(2) 0.052(2) 0.0062(17) -0.0088(16) -0.0070(19)
C(26) 0.0282(17) 0.046(2) 0.045(2) -0.0019(16) -0.0062(14) -0.0038(18)
C(27) 0.0366(19) 0.038(2) 0.052(2) -0.0032(16) -0.0093(16) -0.0081(17)
C(28) 0.0333(17) 0.040(2) 0.0318(17) 0.0015(16) -0.0018(13) -0.0011(16)
C(29) 0.039(2) 0.042(2) 0.076(3) 0.0033(17) -0.0072(19) -0.021(2)
C(30) 0.038(2) 0.055(2) 0.064(2) 0.0075(19) -0.0010(18) -0.025(2)
C(31) 0.0280(16) 0.039(2) 0.0365(18) -0.0000(15) 0.0013(13) -0.0049(15)
C(32) 0.0258(16) 0.0338(19) 0.0378(18) -0.0002(14) -0.0014(13) 0.0005(15)
C(33) 0.0276(16) 0.0352(19) 0.0328(17) -0.0000(14) -0.0004(12) -0.0029(15)
C(34) 0.0296(18) 0.041(2) 0.083(3) 0.0032(17) -0.0040(18) -0.016(2)
C(35) 0.030(2) 0.042(2) 0.089(3) -0.0052(17) -0.0123(19) -0.002(2)
C(36) 0.0250(16) 0.043(2) 0.0338(18) -0.0027(15) 0.0012(12) 0.0055(15)
C(37) 0.0303(17) 0.049(2) 0.0312(17) 0.0004(16) 0.0019(13) -0.0023(16)
C(38) 0.037(2) 0.062(3) 0.084(3) 0.010(2) 0.007(2) -0.022(2)
C(39) 0.034(2) 0.092(3) 0.059(2) 0.009(2) 0.0052(18) -0.011(2)
C(40) 0.0260(17) 0.068(2) 0.041(2) -0.0070(18) -0.0016(14) 0.0147(19)
C(41) 0.039(2) 0.075(3) 0.0332(18) -0.015(2) -0.0003(14) 0.003(2)
C(42) 0.0304(18) 0.086(3) 0.0327(18) -0.003(2) 0.0030(14) 0.0081(19)
C(43) 0.0266(15) 0.0275(17) 0.0315(16) -0.0010(13) -0.0001(12) 0.0006(14)
C(44) 0.0344(18) 0.0310(18) 0.0372(18) 0.0019(15) 0.0012(14) 0.0011(15)
C(45) 0.0332(17) 0.0290(18) 0.0331(17) 0.0007(14) 0.0019(13) 0.0013(14)
C(46) 0.041(2) 0.0346(19) 0.0360(19) 0.0022(16) 0.0043(15) 0.0028(16)

loop_
_atom_type_symbol
_atom_type_description
_atom_type_scat_dispersion_real
_atom_type_scat_dispersion_imag
_atom_type_scat_source
C C 0.018 0.009
;
International Tables for Crystallography
(1992, Vol. C, Tables 4.2.6.8 and 6.1.1.4)
;
H H 0.000 0.000
;
International Tables for Crystallography
(1992, Vol. C, Table 6.1.1.4)
;
O O 0.049 0.032
;
International Tables for Crystallography
(1992, Vol. C, Tables 4.2.6.8 and 6.1.1.4)
;

loop_
_geom_angle_atom_site_label_1
_geom_angle_atom_site_label_2
_geom_angle_atom_site_label_3
_geom_angle
C(2) C(1) C(10) 114.4(3)
C(1) C(2) C(3) 109.0(3)
O(1) C(3) C(2) 121.9(3)
O(1) C(3) C(4) 123.4(3)
C(2) C(3) C(4) 114.6(2)
C(3) C(4) C(5) 108.2(2)
C(4) C(5) C(6) 111.6(2)
C(4) C(5) C(10) 113.4(2)
C(6) C(5) C(10) 113.0(2)
C(5) C(6) C(7) 111.0(3)
C(6) C(7) C(8) 112.2(3)
C(7) C(8) C(9) 110.9(2)
C(7) C(8) C(14) 111.0(2)
C(9) C(8) C(14) 108.0(2)
C(8) C(9) C(10) 112.2(2)
C(8) C(9) C(11) 111.5(2)
C(10) C(9) C(11) 114.4(2)
C(1) C(10) C(5) 107.6(2)
C(1) C(10) C(9) 109.7(2)
C(1) C(10) C(19) 108.3(3)
C(5) C(10) C(9) 107.3(2)
C(5) C(10) C(19) 112.7(2)
C(9) C(10) C(19) 111.2(2)
C(9) C(11) C(12) 113.1(3)
C(11) C(12) C(13) 111.3(3)
C(12) C(13) C(14) 107.7(2)
C(12) C(13) C(17) 115.4(3)
C(12) C(13) C(18) 111.3(3)
C(14) C(13) C(17) 99.8(2)
C(14) C(13) C(18) 113.6(3)
C(17) C(13) C(18) 108.7(2)
C(8) C(14) C(13) 114.1(2)
C(8) C(14) C(15) 119.3(3)
C(13) C(14) C(15) 104.1(2)
C(14) C(15) C(16) 103.7(3)
C(15) C(16) C(17) 105.7(3)
O(2) C(17) C(13) 114.0(3)
O(2) C(17) C(16) 112.3(3)
C(13) C(17) C(16) 105.0(3)
O(3) C(20) C(21) 110.8(2)
O(3) C(20) C(22) 109.6(2)
C(21) C(20) C(22) 112.0(2)
O(4) C(21) O(5) 123.7(3)
O(4) C(21) C(20) 112.9(2)
O(5) C(21) C(20) 123.4(3)
O(6) C(22) C(20) 109.5(2)
O(6) C(22) C(23) 111.4(2)
C(20) C(22) C(23) 109.6(2)
O(7) C(23) O(8) 124.1(3)
O(7) C(23) C(22) 110.7(2)
O(8) C(23) C(22) 125.1(3)
C(25) C(24) C(33) 113.7(3)
C(24) C(25) C(26) 108.4(3)
O(9) C(26) C(25) 121.8(3)
O(9) C(26) C(27) 123.6(3)
C(25) C(26) C(27) 114.3(2)
C(26) C(27) C(28) 107.2(2)
C(27) C(28) C(29) 111.9(2)
C(27) C(28) C(33) 113.0(2)
C(29) C(28) C(33) 112.6(2)
C(28) C(29) C(30) 110.8(3)
C(29) C(30) C(31) 112.7(3)
C(30) C(31) C(32) 110.6(2)
C(30) C(31) C(37) 111.9(2)
C(32) C(31) C(37) 108.5(2)
C(31) C(32) C(33) 112.1(2)
C(31) C(32) C(34) 111.9(2)
C(33) C(32) C(34) 114.2(2)
C(24) C(33) C(28) 108.1(2)
C(24) C(33) C(32) 109.0(2)
C(24) C(33) C(42) 109.2(2)
C(28) C(33) C(32) 106.2(2)
C(28) C(33) C(42) 112.4(2)
C(32) C(33) C(42) 111.8(2)
C(32) C(34) C(35) 113.3(3)
C(34) C(35) C(36) 111.2(3)
C(35) C(36) C(37) 107.7(2)
C(35) C(36) C(40) 115.2(3)
C(35) C(36) C(41) 110.6(3)
C(37) C(36) C(40) 100.4(2)
C(37) C(36) C(41) 113.5(3)
C(40) C(36) C(41) 109.2(2)
C(31) C(37) C(36) 114.5(2)
C(31) C(37) C(38) 120.2(3)
C(36) C(37) C(38) 103.9(2)
C(37) C(38) C(39) 104.0(3)
C(38) C(39) C(40) 106.3(3)
O(10) C(40) C(36) 113.2(2)
O(10) C(40) C(39) 113.2(2)
C(36) C(40) C(39) 104.2(3)
O(11) C(43) C(44) 111.2(2)
O(11) C(43) C(45) 109.4(2)
C(44) C(43) C(45) 112.4(2)
O(12) C(44) O(13) 123.5(3)
O(12) C(44) C(43) 112.7(2)
O(13) C(44) C(43) 123.7(2)
O(14) C(45) C(43) 109.5(2)
O(14) C(45) C(46) 111.3(2)
C(43) C(45) C(46) 108.8(2)
O(15) C(46) O(16) 124.5(3)
O(15) C(46) C(45) 110.6(2)
O(16) C(46) C(45) 124.9(3)
C(17) O(2) H(30) 113.1
C(20) O(3) H(33) 104.3
C(21) O(4) H(34) 109.2
C(22) O(6) H(35) 105.9
C(23) O(7) H(36) 101.8
C(40) O(10) H(66) 106.7
C(43) O(11) H(69) 106.3
C(44) O(12) H(70) 118.0
C(45) O(14) H(71) 99.4
C(46) O(15) H(72) 112.2
C(2) C(1) H(1) 118.5
C(2) C(1) H(2) 107.3
C(10) C(1) H(1) 102.5
C(10) C(1) H(2) 102.7
H(1) C(1) H(2) 110.3
C(1) C(2) H(3) 106.5
C(1) C(2) H(4) 110.8
C(3) C(2) H(3) 105.6
C(3) C(2) H(4) 114.9
H(3) C(2) H(4) 109.6
C(3) C(4) H(5) 108.6
C(3) C(4) H(6) 117.0
C(5) C(4) H(5) 105.1
C(5) C(4) H(6) 107.5
H(5) C(4) H(6) 109.8
C(4) C(5) H(7) 108.4
C(6) C(5) H(7) 104.3
C(10) C(5) H(7) 105.5
C(5) C(6) H(8) 106.2
C(5) C(6) H(9) 104.4
C(7) C(6) H(8) 113.7
C(7) C(6) H(9) 108.5
H(8) C(6) H(9) 112.7
C(6) C(7) H(10) 114.8
C(6) C(7) H(11) 108.4
C(8) C(7) H(10) 99.1
C(8) C(7) H(11) 108.1
H(10) C(7) H(11) 113.9
C(7) C(8) H(12) 105.0
C(9) C(8) H(12) 108.6
C(14) C(8) H(12) 113.4
C(8) C(9) H(13) 113.2
C(10) C(9) H(13) 101.5
C(11) C(9) H(13) 103.3
C(9) C(11) H(14) 102.0
C(9) C(11) H(15) 110.6
C(12) C(11) H(14) 100.7
C(12) C(11) H(15) 108.5
H(14) C(11) H(15) 121.7
C(11) C(12) H(16) 115.7
C(11) C(12) H(17) 109.0
C(13) C(12) H(16) 111.2
C(13) C(12) H(17) 108.0
H(16) C(12) H(17) 100.9
C(8) C(14) H(18) 112.1
C(13) C(14) H(18) 102.3
C(15) C(14) H(18) 102.9
C(14) C(15) H(19) 104.1
C(14) C(15) H(20) 116.5
C(16) C(15) H(19) 111.6
C(16) C(15) H(20) 107.8
H(19) C(15) H(20) 112.8
C(15) C(16) H(21) 115.2
C(15) C(16) H(22) 105.2
C(17) C(16) H(21) 112.6
C(17) C(16) H(22) 122.6
H(21) C(16) H(22) 95.6
O(2) C(17) H(23) 112.3
C(13) C(17) H(23) 112.3
C(16) C(17) H(23) 99.9
C(13) C(18) H(24) 110.4
C(13) C(18) H(25) 103.0
C(13) C(18) H(26) 112.7
H(24) C(18) H(25) 103.8
H(24) C(18) H(26) 99.9
H(25) C(18) H(26) 126.3
C(10) C(19) H(27) 114.6
C(10) C(19) H(28) 113.7
C(10) C(19) H(29) 117.4
H(27) C(19) H(28) 112.8
H(27) C(19) H(29) 90.9
H(28) C(19) H(29) 105.2
O(3) C(20) H(31) 113.1
C(21) C(20) H(31) 106.6
C(22) C(20) H(31) 104.5
O(6) C(22) H(32) 116.8
C(20) C(22) H(32) 105.0
C(23) C(22) H(32) 104.2
C(25) C(24) H(37) 107.4
C(25) C(24) H(38) 105.4
C(33) C(24) H(37) 107.1
C(33) C(24) H(38) 106.9
H(37) C(24) H(38) 116.7
C(24) C(25) H(39) 105.4
C(24) C(25) H(40) 105.3
C(26) C(25) H(39) 109.0
C(26) C(25) H(40) 113.0
H(39) C(25) H(40) 115.2
C(26) C(27) H(41) 99.3
C(26) C(27) H(42) 109.8
C(28) C(27) H(41) 108.7
C(28) C(27) H(42) 101.2
H(41) C(27) H(42) 129.4
C(27) C(28) H(43) 100.9
C(29) C(28) H(43) 107.6
C(33) C(28) H(43) 110.1
C(28) C(29) H(44) 107.6
C(28) C(29) H(45) 99.2
C(30) C(29) H(44) 112.2
C(30) C(29) H(45) 107.8
H(44) C(29) H(45) 118.4
C(29) C(30) H(46) 118.3
C(29) C(30) H(47) 108.4
C(31) C(30) H(46) 103.4
C(31) C(30) H(47) 113.6
H(46) C(30) H(47) 99.9
C(30) C(31) H(48) 112.5
C(32) C(31) H(48) 106.9
C(37) C(31) H(48) 106.2
C(31) C(32) H(49) 111.0
C(33) C(32) H(49) 105.8
C(34) C(32) H(49) 101.1
C(32) C(34) H(50) 103.8
C(32) C(34) H(51) 103.7
C(35) C(34) H(50) 112.7
C(35) C(34) H(51) 113.4
H(50) C(34) H(51) 109.1
C(34) C(35) H(52) 112.4
C(34) C(35) H(53) 120.1
C(36) C(35) H(52) 105.6
C(36) C(35) H(53) 105.4
H(52) C(35) H(53) 100.9
C(31) C(37) H(54) 102.7
C(36) C(37) H(54) 114.0
C(38) C(37) H(54) 101.1
C(37) C(38) H(55) 108.2
C(37) C(38) H(56) 123.2
C(39) C(38) H(55) 110.2
C(39) C(38) H(56) 120.9
H(55) C(38) H(56) 88.1
C(38) C(39) H(57) 112.8
C(38) C(39) H(58) 104.2
C(40) C(39) H(57) 113.9
C(40) C(39) H(58) 107.9
H(57) C(39) H(58) 111.1
O(10) C(40) H(59) 103.8
C(36) C(40) H(59) 115.2
C(39) C(40) H(59) 107.5
C(36) C(41) H(60) 107.4
C(36) C(41) H(61) 117.0
C(36) C(41) H(62) 118.6
H(60) C(41) H(61) 101.6
H(60) C(41) H(62) 101.8
H(61) C(41) H(62) 108.0
C(33) C(42) H(63) 113.2
C(33) C(42) H(64) 111.9
C(33) C(42) H(65) 108.6
H(63) C(42) H(64) 103.5
H(63) C(42) H(65) 92.7
H(64) C(42) H(65) 125.1
O(11) C(43) H(67) 110.6
C(44) C(43) H(67) 104.3
C(45) C(43) H(67) 108.9
O(14) C(45) H(68) 115.3
C(43) C(45) H(68) 100.6
C(46) C(45) H(68) 110.7

loop_
_geom_bond_atom_site_label_1
_geom_bond_atom_site_label_2
_geom_bond_distance
O(1) C(3) 1.221(4)
O(2) C(17) 1.427(4)
O(3) C(20) 1.415(4)
O(4) C(21) 1.321(4)
O(5) C(21) 1.198(4)
O(6) C(22) 1.418(4)
O(7) C(23) 1.321(4)
O(8) C(23) 1.195(4)
O(9) C(26) 1.218(4)
O(10) C(40) 1.438(4)
O(11) C(43) 1.400(3)
O(12) C(44) 1.318(4)
O(13) C(44) 1.197(4)
O(14) C(45) 1.419(4)
O(15) C(46) 1.325(4)
O(16) C(46) 1.194(4)
C(1) C(2) 1.541(5)
C(1) C(10) 1.542(5)
C(2) C(3) 1.507(5)
C(3) C(4) 1.497(5)
C(4) C(5) 1.550(4)
C(5) C(6) 1.515(5)
C(5) C(10) 1.539(4)
C(6) C(7) 1.529(5)
C(7) C(8) 1.535(5)
C(8) C(9) 1.548(4)
C(8) C(14) 1.518(4)
C(9) C(10) 1.554(4)
C(9) C(11) 1.551(5)
C(10) C(19) 1.532(4)
C(11) C(12) 1.545(5)
C(12) C(13) 1.524(5)
C(13) C(14) 1.538(4)
C(13) C(17) 1.529(5)
C(13) C(18) 1.534(5)
C(14) C(15) 1.537(5)
C(15) C(16) 1.562(5)
C(16) C(17) 1.532(6)
C(20) C(21) 1.525(4)
C(20) C(22) 1.525(4)
C(22) C(23) 1.533(4)
C(24) C(25) 1.547(4)
C(24) C(33) 1.536(5)
C(25) C(26) 1.492(5)
C(26) C(27) 1.494(5)
C(27) C(28) 1.560(4)
C(28) C(29) 1.526(5)
C(28) C(33) 1.537(4)
C(29) C(30) 1.513(5)
C(30) C(31) 1.537(5)
C(31) C(32) 1.549(4)
C(31) C(37) 1.520(4)
C(32) C(33) 1.561(4)
C(32) C(34) 1.532(5)
C(33) C(42) 1.532(4)
C(34) C(35) 1.521(5)
C(35) C(36) 1.537(5)
C(36) C(37) 1.521(4)
C(36) C(40) 1.528(4)
C(36) C(41) 1.528(4)
C(37) C(38) 1.532(5)
C(38) C(39) 1.532(5)
C(39) C(40) 1.536(6)
C(43) C(44) 1.519(4)
C(43) C(45) 1.537(4)
C(45) C(46) 1.526(4)
O(2) H(30) 0.908
O(3) H(33) 1.087
O(4) H(34) 1.043
O(6) H(35) 0.897
O(7) H(36) 1.073
O(10) H(66) 0.953
O(11) H(69) 1.012
O(12) H(70) 0.979
O(14) H(71) 0.937
O(15) H(72) 0.968
C(1) H(1) 1.083
C(1) H(2) 1.065
C(2) H(3) 1.085
C(2) H(4) 1.021
C(4) H(5) 1.154
C(4) H(6) 1.079
C(5) H(7) 1.095
C(6) H(8) 1.036
C(6) H(9) 0.991
C(7) H(10) 1.093
C(7) H(11) 1.156
C(8) H(12) 1.064
C(9) H(13) 1.093
C(11) H(14) 1.123
C(11) H(15) 1.073
C(12) H(16) 1.026
C(12) H(17) 1.149
C(14) H(18) 1.129
C(15) H(19) 1.112
C(15) H(20) 1.081
C(16) H(21) 1.100
C(16) H(22) 1.147
C(17) H(23) 1.038
C(18) H(24) 1.058
C(18) H(25) 0.967
C(18) H(26) 1.171
C(19) H(27) 1.094
C(19) H(28) 0.993
C(19) H(29) 1.125
C(20) H(31) 1.065
C(22) H(32) 1.101
C(24) H(37) 1.047
C(24) H(38) 1.154
C(25) H(39) 0.979
C(25) H(40) 1.028
C(27) H(41) 1.133
C(27) H(42) 1.021
C(28) H(43) 1.059
C(29) H(44) 1.128
C(29) H(45) 1.197
C(30) H(46) 1.098
C(30) H(47) 1.095
C(31) H(48) 1.117
C(32) H(49) 1.140
C(34) H(50) 1.092
C(34) H(51) 0.948
C(35) H(52) 1.142
C(35) H(53) 1.187
C(37) H(54) 1.069
C(38) H(55) 1.151
C(38) H(56) 1.082
C(39) H(57) 1.106
C(39) H(58) 1.072
C(40) H(59) 1.054
C(41) H(60) 1.062
C(41) H(61) 0.914
C(41) H(62) 1.112
C(42) H(63) 1.090
C(42) H(64) 0.928
C(42) H(65) 1.016
C(43) H(67) 1.036
C(45) H(68) 1.090

loop_
_geom_hbond_atom_site_label_D
_geom_hbond_atom_site_label_H
_geom_hbond_atom_site_label_A
_geom_hbond_site_symmetry_A
_geom_hbond_distance_DA
_geom_hbond_distance_DH
_geom_hbond_distance_HA
_geom_hbond_angle_DHA
_geom_hbond_publ_flag
O(2) H(30) O(6) 2_555 3.362(3) 0.908 2.656 135.2 no
O(2) H(30) O(8) 2_555 2.774(4) 0.908 1.946 150.8 no
O(3) H(33) O(9) 2_544 2.726(3) 1.087 1.645 172.6 no
O(4) H(34) O(2) . 2.645(3) 1.043 1.618 167.0 no
O(6) H(35) O(2) 2_545 3.362(3) 0.897 2.853 117.4 no
O(6) H(35) O(5) 2_545 2.755(3) 0.897 2.019 138.5 no
O(6) H(35) O(9) 1_545 3.359(3) 0.897 2.809 120.9 no
O(7) H(36) O(5) 2_544 3.676(3) 1.073 2.817 137.1 no
O(7) H(36) O(6) 1_554 2.826(3) 1.073 1.890 143.6 no
O(10) H(66) O(14) 2_656 3.289(3) 0.953 2.702 120.5 no
O(10) H(66) O(16) 2_656 2.808(3) 0.953 1.881 163.9 no
O(11) H(69) O(1) 2_657 2.760(3) 1.012 1.808 155.3 no
O(12) H(70) O(10) . 2.625(3) 0.979 1.659 168.2 no
O(14) H(71) O(13) 2_646 2.734(3) 0.937 1.899 147.1 no
O(15) H(72) O(14) 1_556 2.831(3) 0.968 1.902 159.9 no

loop_
_geom_torsion_atom_site_label_1
_geom_torsion_atom_site_label_2
_geom_torsion_atom_site_label_3
_geom_torsion_atom_site_label_4
_geom_torsion
C(2) C(1) C(10) C(5) 53.8(4)
C(2) C(1) C(10) C(9) 170.2(3)
C(2) C(1) C(10) C(19) -68.3(3)
C(10) C(1) C(2) C(3) -53.8(4)
C(1) C(2) C(3) O(1) -120.5(3)
C(1) C(2) C(3) C(4) 55.7(4)
O(1) C(3) C(4) C(5) 118.8(3)
C(2) C(3) C(4) C(5) -57.3(3)
C(3) C(4) C(5) C(6) -173.7(3)
C(3) C(4) C(5) C(10) 57.3(3)
C(4) C(5) C(6) C(7) 173.1(3)
C(4) C(5) C(10) C(1) -55.3(3)
C(4) C(5) C(10) C(9) -173.3(2)
C(4) C(5) C(10) C(19) 64.0(3)
C(6) C(5) C(10) C(1) 176.4(2)
C(6) C(5) C(10) C(9) 58.4(3)
C(6) C(5) C(10) C(19) -64.2(3)
C(10) C(5) C(6) C(7) -57.7(4)
C(5) C(6) C(7) C(8) 53.5(4)
C(6) C(7) C(8) C(9) -52.5(4)
C(6) C(7) C(8) C(14) -172.6(3)
C(7) C(8) C(9) C(10) 55.3(3)
C(7) C(8) C(9) C(11) -174.9(3)
C(7) C(8) C(14) C(13) -178.0(3)
C(7) C(8) C(14) C(15) -54.1(4)
C(9) C(8) C(14) C(13) 60.2(3)
C(9) C(8) C(14) C(15) -175.9(3)
C(14) C(8) C(9) C(10) 177.1(2)
C(14) C(8) C(9) C(11) -53.1(3)
C(8) C(9) C(10) C(1) -173.4(2)
C(8) C(9) C(10) C(5) -56.9(3)
C(8) C(9) C(10) C(19) 66.7(3)
C(8) C(9) C(11) C(12) 51.9(4)
C(10) C(9) C(11) C(12) -179.5(3)
C(11) C(9) C(10) C(1) 58.3(3)
C(11) C(9) C(10) C(5) 174.9(2)
C(11) C(9) C(10) C(19) -61.5(4)
C(9) C(11) C(12) C(13) -53.5(4)
C(11) C(12) C(13) C(14) 55.6(4)
C(11) C(12) C(13) C(17) 166.1(3)
C(11) C(12) C(13) C(18) -69.5(4)
C(12) C(13) C(14) C(8) -61.7(3)
C(12) C(13) C(14) C(15) 166.5(3)
C(12) C(13) C(17) O(2) 79.5(4)
C(12) C(13) C(17) C(16) -157.1(3)
C(14) C(13) C(17) O(2) -165.4(3)
C(14) C(13) C(17) C(16) -42.1(3)
C(17) C(13) C(14) C(8) 177.5(3)
C(17) C(13) C(14) C(15) 45.7(3)
C(18) C(13) C(14) C(8) 62.0(4)
C(18) C(13) C(14) C(15) -69.8(3)
C(18) C(13) C(17) O(2) -46.3(4)
C(18) C(13) C(17) C(16) 77.1(3)
C(8) C(14) C(15) C(16) -160.5(3)
C(13) C(14) C(15) C(16) -31.9(3)
C(14) C(15) C(16) C(17) 5.5(4)
C(15) C(16) C(17) O(2) 147.5(3)
C(15) C(16) C(17) C(13) 23.1(4)
O(3) C(20) C(21) O(4) 169.3(2)
O(3) C(20) C(21) O(5) -13.0(4)
O(3) C(20) C(22) O(6) -63.3(3)
O(3) C(20) C(22) C(23) 59.2(3)
C(21) C(20) C(22) O(6) 60.2(3)
C(21) C(20) C(22) C(23) -177.4(2)
C(22) C(20) C(21) O(4) 46.5(3)
C(22) C(20) C(21) O(5) -135.8(3)
O(6) C(22) C(23) O(7) 179.6(2)
O(6) C(22) C(23) O(8) -2.2(5)
C(20) C(22) C(23) O(7) 58.3(3)
C(20) C(22) C(23) O(8) -123.6(3)
C(25) C(24) C(33) C(28) 53.6(4)
C(25) C(24) C(33) C(32) 168.6(3)
C(25) C(24) C(33) C(42) -69.0(3)
C(33) C(24) C(25) C(26) -54.9(4)
C(24) C(25) C(26) O(9) -115.5(3)
C(24) C(25) C(26) C(27) 58.7(4)
O(9) C(26) C(27) C(28) 114.3(3)
C(25) C(26) C(27) C(28) -59.7(4)
C(26) C(27) C(28) C(29) -174.1(3)
C(26) C(27) C(28) C(33) 57.6(3)
C(27) C(28) C(29) C(30) 172.6(3)
C(27) C(28) C(33) C(24) -55.0(3)
C(27) C(28) C(33) C(32) -171.9(2)
C(27) C(28) C(33) C(42) 65.6(3)
C(29) C(28) C(33) C(24) 177.0(3)
C(29) C(28) C(33) C(32) 60.1(3)
C(29) C(28) C(33) C(42) -62.4(3)
C(33) C(28) C(29) C(30) -58.8(4)
C(28) C(29) C(30) C(31) 53.2(4)
C(29) C(30) C(31) C(32) -52.0(4)
C(29) C(30) C(31) C(37) -173.1(3)
C(30) C(31) C(32) C(33) 55.7(3)
C(30) C(31) C(32) C(34) -174.6(3)
C(30) C(31) C(37) C(36) -179.7(3)
C(30) C(31) C(37) C(38) -54.9(4)
C(32) C(31) C(37) C(36) 58.0(3)
C(32) C(31) C(37) C(38) -177.1(3)
C(37) C(31) C(32) C(33) 178.7(2)
C(37) C(31) C(32) C(34) -51.5(3)
C(31) C(32) C(33) C(24) -174.8(2)
C(31) C(32) C(33) C(28) -58.6(3)
C(31) C(32) C(33) C(42) 64.4(3)
C(31) C(32) C(34) C(35) 52.1(4)
C(33) C(32) C(34) C(35) -179.2(3)
C(34) C(32) C(33) C(24) 56.6(3)
C(34) C(32) C(33) C(28) 172.8(2)
C(34) C(32) C(33) C(42) -64.3(4)
C(32) C(34) C(35) C(36) -54.6(4)
C(34) C(35) C(36) C(37) 56.2(4)
C(34) C(35) C(36) C(40) 167.3(3)
C(34) C(35) C(36) C(41) -68.3(4)
C(35) C(36) C(37) C(31) -60.4(3)
C(35) C(36) C(37) C(38) 166.5(3)
C(35) C(36) C(40) O(10) 80.5(3)
C(35) C(36) C(40) C(39) -156.1(3)
C(37) C(36) C(40) O(10) -164.2(3)
C(37) C(36) C(40) C(39) -40.8(3)
C(40) C(36) C(37) C(31) 178.7(2)
C(40) C(36) C(37) C(38) 45.6(3)
C(41) C(36) C(37) C(31) 62.3(3)
C(41) C(36) C(37) C(38) -70.7(3)
C(41) C(36) C(40) O(10) -44.7(4)
C(41) C(36) C(40) C(39) 78.7(3)
C(31) C(37) C(38) C(39) -162.5(3)
C(36) C(37) C(38) C(39) -32.8(4)
C(37) C(38) C(39) C(40) 6.9(4)
C(38) C(39) C(40) O(10) 144.6(3)
C(38) C(39) C(40) C(36) 21.2(4)
O(11) C(43) C(44) O(12) 171.6(2)
O(11) C(43) C(44) O(13) -11.4(4)
O(11) C(43) C(45) O(14) -62.0(3)
O(11) C(43) C(45) C(46) 59.9(3)
C(44) C(43) C(45) O(14) 62.1(3)
C(44) C(43) C(45) C(46) -176.0(2)
C(45) C(43) C(44) O(12) 48.5(3)
C(45) C(43) C(44) O(13) -134.5(3)
O(14) C(45) C(46) O(15) 176.7(2)
O(14) C(45) C(46) O(16) -5.2(5)
C(43) C(45) C(46) O(15) 56.0(3)
C(43) C(45) C(46) O(16) -125.9(3)
